data_7249586
loop_
_publ_author_name
'Novikov, Anton P.'
'Sitanskaia, Anastasiia V.'
'Volkov, Mikhail A.'
'Nevolin, Iurii M.'
'Grigoriev, Mikhail S.'

_publ_section_title
;
 Intermolecular non-covalent interactions in the organic perrhenates
 crystal structures: from theory to practice
;
_journal_issue 46
_journal_name_full CrystEngComm
_journal_page_first 6640
_journal_page_last 6649
_journal_paper_doi 10.1039/D4CE00951G
_journal_volume 26
_journal_year 2024
_chemical_formula_moiety '2(O2 Re0.5), C2 H4 N3'
_chemical_formula_sum 'C2 H4 N3 O4 Re'
_chemical_formula_weight 320.28
_space_group_crystal_system monoclinic
_space_group_IT_number 11
_space_group_name_Hall '-P 2yb'
_space_group_name_H-M_alt 'P 1 21/m 1'
_atom_sites_solution_hydrogens mixed
_atom_sites_solution_primary dual
_audit_creation_date 2024-06-18
_audit_creation_method
;
Olex2 1.5
(compiled 2024.02.16 svn.r378c4104 for OlexSys, GUI svn.r6928)
;
_audit_update_record
;
2024-11-01 deposited with the CCDC.	2024-11-07 downloaded from the CCDC.
;
_cell_angle_alpha 90
_cell_angle_beta 94.5830(10)
_cell_angle_gamma 90
_cell_formula_units_Z 4
_cell_length_a 5.1704(2)
_cell_length_b 12.0115(6)
_cell_length_c 9.9500(5)
_cell_measurement_reflns_used 7571
_cell_measurement_temperature 100(2)
_cell_measurement_theta_max 35.071
_cell_measurement_theta_min 3.392
_cell_volume 615.96(5)
_computing_cell_refinement 'SAINT V8.40B (Bruker, 2020)'
_computing_data_collection 'APEX3 v2019.11-0 (Bruker, 2019)'
_computing_data_reduction 'SAINT V8.40B (Bruker, 2020)'
_computing_molecular_graphics 'Olex2 1.5 (Dolomanov et al., 2009)'
_computing_publication_material 'Olex2 1.5 (Dolomanov et al., 2009)'
_computing_structure_refinement 'SHELXL 2018/3 (Sheldrick, 2015)'
_computing_structure_solution 'SHELXT 2018/2 (Sheldrick, 2018)'
_diffrn_ambient_temperature 100(2)
_diffrn_measured_fraction_theta_full 0.993
_diffrn_measured_fraction_theta_max 0.996
_diffrn_measurement_device_type 'Bruker KAPPA APEX II area-detector diffractometer'
_diffrn_radiation_type MoK\a
_diffrn_radiation_wavelength 0.71073
_diffrn_reflns_av_R_equivalents 0.0444
_diffrn_reflns_av_unetI/netI 0.0303
_diffrn_reflns_Laue_measured_fraction_full 0.993
_diffrn_reflns_Laue_measured_fraction_max 0.996
_diffrn_reflns_limit_h_max 7
_diffrn_reflns_limit_h_min -7
_diffrn_reflns_limit_k_max 16
_diffrn_reflns_limit_k_min -16
_diffrn_reflns_limit_l_max 13
_diffrn_reflns_limit_l_min -11
_diffrn_reflns_number 10224
_diffrn_reflns_point_group_measured_fraction_full 0.993
_diffrn_reflns_point_group_measured_fraction_max 0.996
_diffrn_reflns_theta_full 25.242
_diffrn_reflns_theta_max 29.991
_diffrn_reflns_theta_min 4.109
_diffrn_source_current 30.0
_diffrn_source_power 1.5
_diffrn_source_voltage 50.0
_exptl_absorpt_coefficient_mu 19.686
_exptl_absorpt_correction_T_max 1.0000
_exptl_absorpt_correction_T_min 0.5270
_exptl_absorpt_correction_type multi-scan
_exptl_absorpt_process_details
;
SADABS-2016/2 (Bruker,2016/2) was used for absorption correction.
wR2(int) was 0.1334 before and 0.0581 after correction.
The Ratio of minimum to maximum transmission is 0.5270.
The \l/2 correction factor is Not present.
;
_exptl_crystal_colour colourless
_exptl_crystal_colour_primary colourless
_exptl_crystal_density_diffrn 3.454
_exptl_crystal_description block
_exptl_crystal_F_000 576
_exptl_crystal_size_max 0.2
_exptl_crystal_size_mid 0.14
_exptl_crystal_size_min 0.13
_refine_diff_density_max 1.866
_refine_diff_density_min -1.507
_refine_diff_density_rms 0.241
_refine_ls_extinction_coef 0.0081(4)
_refine_ls_extinction_expression Fc^*^=kFc[1+0.001xFc^2^\l^3^/sin(2\q)]^-1/4^
_refine_ls_extinction_method 'SHELXL-2018/3 (Sheldrick 2018)'
_refine_ls_goodness_of_fit_ref 1.163
_refine_ls_hydrogen_treatment mixed
_refine_ls_matrix_type full
_refine_ls_number_parameters 107
_refine_ls_number_reflns 1867
_refine_ls_number_restraints 1
_refine_ls_restrained_S_all 1.162
_refine_ls_R_factor_all 0.0223
_refine_ls_R_factor_gt 0.0208
_refine_ls_shift/su_max 0.001
_refine_ls_shift/su_mean 0.000
_refine_ls_structure_factor_coef Fsqd
_refine_ls_weighting_details 'w=1/[\s^2^(Fo^2^)+(0.0121P)^2^+2.0982P] where P=(Fo^2^+2Fc^2^)/3'
_refine_ls_weighting_scheme calc
_refine_ls_wR_factor_gt 0.0488
_refine_ls_wR_factor_ref 0.0495
_reflns_Friedel_coverage 0.000
_reflns_number_gt 1776
_reflns_number_total 1867
_reflns_threshold_expression 'I > 2\s(I)'
_cod_data_source_file d4ce00951g2.cif
_cod_data_source_block triazreo4_lt_1_0m
_cod_depositor_comments 'Adding full bibliography for 7249580--7249590.cif.'
_cod_database_code 7249586
_shelx_shelxl_version_number 2018/3
_shelx_space_group_comment
;
The symmetry employed for this shelxl refinement is uniquely defined
by the following loop, which should always be used as a source of
symmetry information in preference to the above space-group names.
They are only intended as comments.
;
_shelx_estimated_absorpt_t_max 0.184
_shelx_estimated_absorpt_t_min 0.111
_olex2_refinement_description
;
1. Restrained distances
 N4-H4
 0.88 with sigma of 0.02
2.a Aromatic/amide H refined with riding coordinates:
 C5(H5), C3(H3)
;
_olex2_submission_special_instructions 'No special instructions were received'

loop_
_space_group_symop_operation_xyz
'x, y, z'
'-x, y+1/2, -z'
'-x, -y, -z'
'x, -y-1/2, z'

loop_
_atom_site_label
_atom_site_type_symbol
_atom_site_fract_x
_atom_site_fract_y
_atom_site_fract_z
_atom_site_U_iso_or_equiv
_atom_site_adp_type
_atom_site_occupancy
_atom_site_site_symmetry_order
_atom_site_calc_flag
_atom_site_refinement_flags_posn
_atom_site_refinement_flags_adp
_atom_site_refinement_flags_occupancy
_atom_site_disorder_assembly
_atom_site_disorder_group
Re01 Re 0.15408(4) 0.750000 0.58309(2) 0.00386(8) Uani 1 2 d S T P . .
Re02 Re 0.98237(4) 0.250000 -0.07304(2) 0.00368(7) Uani 1 2 d S T P . .
O13 O 0.1053(9) 0.750000 0.7531(4) 0.0112(8) Uani 1 2 d S T P . .
O11 O 0.0199(6) 0.6304(2) 0.5100(3) 0.0088(5) Uani 1 1 d . . . . .
O22 O 1.2937(8) 0.250000 0.0057(4) 0.0117(8) Uani 1 2 d S T P . .
O12 O 0.4818(8) 0.750000 0.5650(4) 0.0140(9) Uani 1 2 d S T P . .
O23 O 0.8206(6) 0.3683(2) -0.0254(3) 0.0084(5) Uani 1 1 d . . . . .
O21 O 0.9904(9) 0.250000 -0.2457(4) 0.0131(8) Uani 1 2 d S T P . .
N1 N 0.5092(7) 0.4426(3) 0.1666(3) 0.0072(6) Uani 1 1 d . . . . .
H1 H 0.553(11) 0.398(5) 0.106(5) 0.009 Uiso 1 1 d . U . . .
N4 N 0.2943(6) 0.5248(3) 0.3097(3) 0.0075(6) Uani 1 1 d D . . . .
H4 H 0.165(7) 0.549(4) 0.353(5) 0.009 Uiso 1 1 d D U . . .
N2 N 0.6802(7) 0.5161(3) 0.2311(4) 0.0134(7) Uani 1 1 d . . . . .
C5 C 0.2795(8) 0.4484(3) 0.2131(4) 0.0097(7) Uani 1 1 d . . . . .
H5 H 0.130768 0.405936 0.183350 0.012 Uiso 1 1 calc R U . . .
C3 C 0.5405(8) 0.5651(4) 0.3180(4) 0.0127(8) Uani 1 1 d . . . . .
H3 H 0.603263 0.621612 0.378962 0.015 Uiso 1 1 calc R U . . .

loop_
_atom_site_aniso_label
_atom_site_aniso_U_11
_atom_site_aniso_U_22
_atom_site_aniso_U_33
_atom_site_aniso_U_23
_atom_site_aniso_U_13
_atom_site_aniso_U_12
Re01 0.00618(11) 0.00372(11) 0.00173(11) 0.000 0.00068(7) 0.000
Re02 0.00562(11) 0.00384(11) 0.00163(11) 0.000 0.00069(7) 0.000
O13 0.018(2) 0.0101(18) 0.0061(18) 0.000 0.0025(16) 0.000
O11 0.0145(14) 0.0068(12) 0.0053(12) -0.0018(9) 0.0024(10) -0.0002(10)
O22 0.0055(18) 0.0101(18) 0.020(2) 0.000 0.0008(16) 0.000
O12 0.0085(19) 0.017(2) 0.017(2) 0.000 -0.0010(16) 0.000
O23 0.0110(13) 0.0077(12) 0.0068(13) 0.0001(10) 0.0024(11) 0.0014(10)
O21 0.024(2) 0.0098(18) 0.0062(18) 0.000 0.0029(17) 0.000
N1 0.0085(15) 0.0057(14) 0.0072(15) -0.0014(11) -0.0007(12) 0.0009(11)
N4 0.0067(14) 0.0086(14) 0.0077(15) -0.0006(12) 0.0026(12) 0.0006(12)
N2 0.0073(15) 0.0133(16) 0.0196(18) -0.0077(14) 0.0005(13) -0.0011(13)
C5 0.0091(17) 0.0085(17) 0.0116(18) -0.0009(14) 0.0008(14) -0.0007(13)
C3 0.0063(17) 0.0159(19) 0.015(2) -0.0075(15) -0.0036(14) 0.0011(14)

loop_
_atom_type_symbol
_atom_type_description
_atom_type_scat_dispersion_real
_atom_type_scat_dispersion_imag
_atom_type_scat_source
C C 0.0033 0.0016 'International Tables Vol C Tables 4.2.6.8 and 6.1.1.4'
H H 0.0000 0.0000 'International Tables Vol C Tables 4.2.6.8 and 6.1.1.4'
N N 0.0061 0.0033 'International Tables Vol C Tables 4.2.6.8 and 6.1.1.4'
O O 0.0106 0.0060 'International Tables Vol C Tables 4.2.6.8 and 6.1.1.4'
Re Re -1.0185 7.2310 'International Tables Vol C Tables 4.2.6.8 and 6.1.1.4'

loop_
_geom_angle_atom_site_label_1
_geom_angle_atom_site_label_2
_geom_angle_atom_site_label_3
_geom_angle
_geom_angle_site_symmetry_1
_geom_angle_site_symmetry_3
_geom_angle_publ_flag
O11 Re01 O13 109.04(12) 4_575 . ?
O11 Re01 O13 109.04(12) . . ?
O11 Re01 O11 112.26(19) . 4_575 ?
O12 Re01 O13 108.9(2) . . ?
O12 Re01 O11 108.77(12) . 4_575 ?
O12 Re01 O11 108.77(12) . . ?
O22 Re02 O23 109.11(12) . 4_565 ?
O22 Re02 O23 109.11(12) . . ?
O23 Re02 O23 110.07(19) 4_565 . ?
O21 Re02 O22 110.8(2) . . ?
O21 Re02 O23 108.86(12) . . ?
O21 Re02 O23 108.86(12) . 4_565 ?
N2 N1 H1 122(4) . . ?
C5 N1 H1 126(4) . . ?
C5 N1 N2 111.6(3) . . ?
C5 N4 H4 126(4) . . ?
C5 N4 C3 106.8(3) . . ?
C3 N4 H4 127(4) . . ?
C3 N2 N1 103.2(3) . . ?
N1 C5 N4 106.9(4) . . ?
N1 C5 H5 126.5 . . ?
N4 C5 H5 126.5 . . ?
N4 C3 H3 124.3 . . ?
N2 C3 N4 111.3(4) . . ?
N2 C3 H3 124.3 . . ?

loop_
_geom_bond_atom_site_label_1
_geom_bond_atom_site_label_2
_geom_bond_distance
_geom_bond_site_symmetry_2
_geom_bond_publ_flag
Re01 O13 1.730(4) . ?
Re01 O11 1.730(3) 4_575 ?
Re01 O11 1.730(3) . ?
Re01 O12 1.718(4) . ?
Re02 O22 1.733(4) . ?
Re02 O23 1.734(3) . ?
Re02 O23 1.734(3) 4_565 ?
Re02 O21 1.721(4) . ?
N1 H1 0.85(6) . ?
N1 N2 1.373(5) . ?
N1 C5 1.310(5) . ?
N4 H4 0.874(19) . ?
N4 C5 1.327(5) . ?
N4 C3 1.358(5) . ?
N2 C3 1.310(5) . ?
C5 H5 0.9500 . ?
C3 H3 0.9500 . ?

loop_
_geom_hbond_atom_site_label_D
_geom_hbond_atom_site_label_H
_geom_hbond_atom_site_label_A
_geom_hbond_distance_DH
_geom_hbond_distance_HA
_geom_hbond_distance_DA
_geom_hbond_angle_DHA
_geom_hbond_site_symmetry_A
_geom_hbond_publ_flag
N1 H1 O22 0.85(6) 2.40(6) 2.978(4) 126(5) 1_455 yes
N1 H1 O23 0.85(6) 2.01(6) 2.744(4) 145(5) . yes
N4 H4 O11 0.874(19) 2.04(3) 2.836(4) 152(5) . yes
C5 H5 O13 0.95 2.35 3.139(5) 140.2 2_546 yes
C5 H5 O23 0.95 2.56 3.360(5) 141.9 1_455 yes
C3 H3 O11 0.95 2.43 3.107(5) 128.1 1_655 yes
C3 H3 O12 0.95 2.53 3.344(5) 144.2 . yes

loop_
_geom_torsion_atom_site_label_1
_geom_torsion_atom_site_label_2
_geom_torsion_atom_site_label_3
_geom_torsion_atom_site_label_4
_geom_torsion
_geom_torsion_site_symmetry_1
_geom_torsion_site_symmetry_2
_geom_torsion_site_symmetry_3
_geom_torsion_site_symmetry_4
_geom_torsion_publ_flag
N1 N2 C3 N4 0.2(5) . . . . ?
N2 N1 C5 N4 -0.6(5) . . . . ?
C5 N1 N2 C3 0.2(5) . . . . ?
C5 N4 C3 N2 -0.5(5) . . . . ?
C3 N4 C5 N1 0.6(4) . . . . ?
